data_2210209
loop_
_publ_author_name
'Ya-Wen Wang'
'Yu Peng'

_publ_section_title (2<i>S</i>,7<i>R</i>)-2-Benzyloxy-7-bromomethyl-1,2,7-trimethylbicyclo[2.2.1]heptane
_journal_coeditor_code EZ2019
_journal_issue 9
_journal_name_full 'Acta Crystallographica Section E'
_journal_page_first o3885
_journal_page_last o3886
_journal_paper_doi 10.1107/S1600536806031606
_journal_volume 62
_journal_year 2006
_chemical_formula_iupac 'C18 H25 Br O'
_chemical_formula_moiety 'C18 H25 Br O'
_chemical_formula_sum 'C18 H25 Br O'
_chemical_formula_weight 337.29
_chemical_name_systematic
;
(2S,7R)-2-Benzyloxy-7-bromomethyl-1,2,7-trimethylbicyclo[2.2.1]heptane
;
_space_group_IT_number 4
_symmetry_cell_setting monoclinic
_symmetry_space_group_name_Hall 'P 2yb'
_symmetry_space_group_name_H-M 'P 1 21 1'
_atom_sites_solution_hydrogens geom
_atom_sites_solution_primary direct
_atom_sites_solution_secondary difmap
_cell_angle_alpha 90.00
_cell_angle_beta 95.719(2)
_cell_angle_gamma 90.00
_cell_formula_units_Z 2
_cell_length_a 7.1721(3)
_cell_length_b 7.9624(3)
_cell_length_c 14.5849(6)
_cell_measurement_reflns_used 1962
_cell_measurement_temperature 294(2)
_cell_measurement_theta_max 23.6
_cell_measurement_theta_min 2.6
_cell_volume 828.76(6)
_computing_cell_refinement 'SAINT (Bruker, 2000)'
_computing_data_collection 'SMART (Bruker, 2000)'
_computing_data_reduction SAINT
_computing_molecular_graphics SHELXTL
_computing_publication_material SHELXTL
_computing_structure_refinement 'SHELXL97 (Sheldrick, 1997)'
_computing_structure_solution 'SHELXS97 (Sheldrick, 1997)'
_diffrn_ambient_temperature 294(2)
_diffrn_measured_fraction_theta_full 0.988
_diffrn_measured_fraction_theta_max 0.988
_diffrn_measurement_device_type 'Bruker APEX CCD area-detector'
_diffrn_measurement_method '\f and \w'
_diffrn_radiation_monochromator graphite
_diffrn_radiation_source 'fine-focus sealed tube'
_diffrn_radiation_type MoK\a
_diffrn_radiation_wavelength 0.71073
_diffrn_reflns_av_R_equivalents 0.025
_diffrn_reflns_av_sigmaI/netI 0.060
_diffrn_reflns_limit_h_max 9
_diffrn_reflns_limit_h_min -7
_diffrn_reflns_limit_k_max 10
_diffrn_reflns_limit_k_min -10
_diffrn_reflns_limit_l_max 18
_diffrn_reflns_limit_l_min -18
_diffrn_reflns_number 5095
_diffrn_reflns_theta_full 27.5
_diffrn_reflns_theta_max 27.51
_diffrn_reflns_theta_min 2.81
_diffrn_standards_number 0
_exptl_absorpt_coefficient_mu 2.475
_exptl_absorpt_correction_T_max 0.5655
_exptl_absorpt_correction_T_min 0.4159
_exptl_absorpt_correction_type none
_exptl_crystal_colour colorless
_exptl_crystal_density_diffrn 1.352
_exptl_crystal_density_method 'not measured'
_exptl_crystal_description block
_exptl_crystal_F_000 352
_exptl_crystal_size_max 0.43
_exptl_crystal_size_mid 0.27
_exptl_crystal_size_min 0.26
_refine_diff_density_max 0.32
_refine_diff_density_min -0.37
_refine_ls_abs_structure_details 'Flack (1983)'
_refine_ls_abs_structure_Flack 0.030(12)
_refine_ls_extinction_coef 0.060(4)
_refine_ls_extinction_expression Fc^*^=kFc[1+0.001xFc^2^\l^3^/sin(2\q)]^-1/4^
_refine_ls_extinction_method SHELXL97
_refine_ls_goodness_of_fit_ref 0.97
_refine_ls_hydrogen_treatment constr
_refine_ls_matrix_type full
_refine_ls_number_parameters 185
_refine_ls_number_reflns 3480
_refine_ls_number_restraints 7
_refine_ls_restrained_S_all 0.99
_refine_ls_R_factor_all 0.065
_refine_ls_R_factor_gt 0.038
_refine_ls_shift/su_max 0.000
_refine_ls_shift/su_mean 0.000
_refine_ls_structure_factor_coef Fsqd
_refine_ls_weighting_details 'calc w=1/[\s^2^(Fo^2^)+(0.0411P)^2^] where P=(Fo^2^+2Fc^2^)/3'
_refine_ls_weighting_scheme calc
_refine_ls_wR_factor_gt 0.087
_refine_ls_wR_factor_ref 0.096
_reflns_number_gt 2336
_reflns_number_total 3480
_reflns_threshold_expression I>2\s(I)
_cod_data_source_file ez2019.cif
_cod_data_source_block I
_cod_original_sg_symbol_H-M 'P 21'
_cod_database_code 2210209
_cod_database_fobs_code 2210209

loop_
_symmetry_equiv_pos_as_xyz
'x, y, z'
'-x, y+1/2, -z'

loop_
_atom_site_type_symbol
_atom_site_label
_atom_site_fract_x
_atom_site_fract_y
_atom_site_fract_z
_atom_site_U_iso_or_equiv
_atom_site_adp_type
_atom_site_calc_flag
_atom_site_refinement_flags
_atom_site_occupancy
Br Br1 0.33807(6) 0.24169(6) 1.08282(2) 0.0830(2) Uani d . 1
C C1 0.2296(6) 0.2012(6) 0.4937(3) 0.0780(14) Uani d . 1
C C2 0.1800(6) 0.2745(8) 0.4120(2) 0.0780(16) Uani d . 1
H H2 0.0609 0.3208 0.4009 0.094 Uiso calc R 1
C C3 0.2991(8) 0.2832(7) 0.3447(3) 0.0879(17) Uani d . 1
H H3 0.2608 0.3360 0.2891 0.106 Uiso calc R 1
C C4 0.4716(8) 0.2156(9) 0.3585(3) 0.0983(17) Uani d . 1
H H4 0.5545 0.2241 0.3136 0.118 Uiso calc R 1
C C6 0.4004(10) 0.1289(8) 0.5077(4) 0.1098(18) Uani d . 1
H H6 0.4364 0.0752 0.5633 0.132 Uiso calc R 1
C C7 0.0995(8) 0.1880(9) 0.5670(3) 0.128(3) Uani d U 1
H H7A -0.0225 0.2319 0.5441 0.153 Uiso calc R 1
H H7B 0.0844 0.0710 0.5832 0.153 Uiso calc R 1
C C18 0.2898(6) 0.3760(5) 0.9689(2) 0.0603(9) Uani d . 1
H H18A 0.2289 0.4802 0.9832 0.072 Uiso calc R 1
H H18B 0.4084 0.4041 0.9461 0.072 Uiso calc R 1
C C5 0.5228(9) 0.1344(8) 0.4393(5) 0.120(2) Uani d . 1
H H5 0.6394 0.0827 0.4489 0.144 Uiso calc R 1
C C8 0.0788(5) 0.2510(9) 0.7278(2) 0.0699(10) Uani d . 1
C C15 -0.0299(5) 0.2747(6) 0.9255(3) 0.0707(12) Uani d . 1
H H15A -0.0226 0.2281 0.9864 0.106 Uiso calc R 1
H H15B -0.1079 0.2047 0.8840 0.106 Uiso calc R 1
H H15C -0.0825 0.3855 0.9260 0.106 Uiso calc R 1
C C14 0.1671(4) 0.2839(4) 0.8935(2) 0.0487(9) Uani d . 1
C C13 0.1869(5) 0.3763(5) 0.7982(3) 0.0475(8) Uani d . 1
C C12 0.3983(5) 0.3471(5) 0.7893(3) 0.0530(9) Uani d . 1
H H12A 0.4237 0.3495 0.7252 0.064 Uiso calc R 1
H H12B 0.4742 0.4320 0.8230 0.064 Uiso calc R 1
C C10 0.2460(5) 0.1195(4) 0.8614(3) 0.0561(9) Uani d . 1
H H10 0.2521 0.0296 0.9074 0.067 Uiso calc R 1
C C9 0.1186(7) 0.0822(7) 0.7745(3) 0.0775(14) Uani d . 1
H H9A 0.0032 0.0304 0.7896 0.093 Uiso calc R 1
H H9B 0.1798 0.0071 0.7346 0.093 Uiso calc R 1
C C17 -0.1310(5) 0.2947(8) 0.7052(3) 0.097(2) Uani d . 1
H H17A -0.1429 0.3895 0.6644 0.146 Uiso calc R 1
H H17B -0.1847 0.3216 0.7612 0.146 Uiso calc R 1
H H17C -0.1956 0.2002 0.6762 0.146 Uiso calc R 1
C C11 0.4384(5) 0.1720(5) 0.8314(3) 0.0597(10) Uani d . 1
H H11A 0.5328 0.1774 0.8837 0.072 Uiso calc R 1
H H11B 0.4796 0.0946 0.7861 0.072 Uiso calc R 1
C C16 0.1283(6) 0.5578(5) 0.7904(3) 0.0730(12) Uani d . 1
H H16A 0.1466 0.5988 0.7301 0.110 Uiso calc R 1
H H16B 0.2025 0.6227 0.8359 0.110 Uiso calc R 1
H H16C -0.0017 0.5674 0.8002 0.110 Uiso calc R 1
O O1 0.1688(4) 0.2767(5) 0.64360(16) 0.0847(11) Uani d . 1

loop_
_atom_site_aniso_label
_atom_site_aniso_U_11
_atom_site_aniso_U_22
_atom_site_aniso_U_33
_atom_site_aniso_U_12
_atom_site_aniso_U_13
_atom_site_aniso_U_23
Br1 0.1108(4) 0.0852(3) 0.0521(2) -0.0089(3) 0.00362(19) 0.0109(3)
C1 0.080(3) 0.097(4) 0.055(2) -0.025(3) -0.005(2) -0.001(2)
C2 0.086(3) 0.084(5) 0.062(2) 0.007(2) -0.005(2) -0.014(2)
C3 0.118(4) 0.100(5) 0.0464(18) 0.014(3) 0.007(2) -0.003(2)
C4 0.105(4) 0.117(5) 0.075(3) 0.015(4) 0.019(3) -0.038(4)
C6 0.133(5) 0.110(4) 0.079(3) -0.003(4) -0.027(4) 0.030(3)
C7 0.112(3) 0.196(7) 0.074(3) -0.081(4) 0.005(3) -0.015(3)
C18 0.083(3) 0.053(2) 0.0474(17) -0.0022(19) 0.0206(18) 0.0045(15)
C5 0.100(4) 0.121(4) 0.132(5) 0.043(4) -0.017(4) -0.020(4)
C8 0.0567(19) 0.093(3) 0.0581(17) -0.014(3) -0.0028(15) 0.014(3)
C15 0.057(2) 0.084(3) 0.075(2) 0.000(2) 0.0306(18) 0.020(2)
C14 0.0442(17) 0.051(3) 0.0526(16) -0.0011(14) 0.0128(15) 0.0092(13)
C13 0.0381(18) 0.055(2) 0.052(2) -0.0026(16) 0.0143(17) 0.0082(16)
C12 0.0419(19) 0.067(2) 0.052(2) -0.0018(17) 0.0123(17) 0.0003(17)
C10 0.060(2) 0.047(2) 0.061(2) -0.0096(17) 0.0063(19) 0.0069(17)
C9 0.065(3) 0.093(4) 0.074(3) -0.024(2) 0.007(2) -0.007(3)
C17 0.048(2) 0.157(6) 0.086(3) -0.012(2) -0.003(2) 0.027(3)
C11 0.047(2) 0.069(2) 0.065(2) 0.0114(17) 0.0132(19) -0.0034(18)
C16 0.072(3) 0.066(3) 0.085(3) 0.023(2) 0.030(2) 0.025(2)
O1 0.0752(16) 0.130(3) 0.0482(12) -0.036(2) 0.0044(12) -0.0023(16)

loop_
_atom_type_symbol
_atom_type_description
_atom_type_scat_dispersion_real
_atom_type_scat_dispersion_imag
_atom_type_scat_source
C C 0.0033 0.0016 'International Tables Vol C Tables 4.2.6.8 and 6.1.1.4'
H H 0.0000 0.0000 'International Tables Vol C Tables 4.2.6.8 and 6.1.1.4'
O O 0.0106 0.0060 'International Tables Vol C Tables 4.2.6.8 and 6.1.1.4'
Br Br -0.2901 2.4595 'International Tables Vol C Tables 4.2.6.8 and 6.1.1.4'

loop_
_geom_angle_atom_site_label_1
_geom_angle_atom_site_label_2
_geom_angle_atom_site_label_3
_geom_angle
_geom_angle_publ_flag
C2 C1 C6 118.4(4) ?
C2 C1 C7 122.5(5) ?
C6 C1 C7 119.0(5) ?
C1 C2 C3 122.1(5) ?
C1 C2 H2 119.0 ?
C3 C2 H2 119.0 ?
C4 C3 C2 120.2(5) ?
C4 C3 H3 119.9 ?
C2 C3 H3 119.9 ?
C3 C4 C5 119.0(5) ?
C3 C4 H4 120.5 ?
C5 C4 H4 120.5 ?
C1 C6 C5 120.3(5) ?
C1 C6 H6 119.8 ?
C5 C6 H6 119.8 ?
O1 C7 C1 110.2(4) ?
O1 C7 H7A 109.6 ?
C1 C7 H7A 109.6 ?
O1 C7 H7B 109.6 ?
C1 C7 H7B 109.6 ?
H7A C7 H7B 108.1 ?
C14 C18 Br1 112.7(2) y
C14 C18 H18A 109.1 ?
Br1 C18 H18A 109.1 ?
C14 C18 H18B 109.1 ?
Br1 C18 H18B 109.1 ?
H18A C18 H18B 107.8 ?
C4 C5 C6 119.9(5) ?
C4 C5 H5 120.0 ?
C6 C5 H5 120.0 ?
O1 C8 C9 115.0(5) ?
O1 C8 C17 107.0(3) ?
C9 C8 C17 115.4(4) ?
O1 C8 C13 103.3(3) ?
C9 C8 C13 102.0(3) ?
C17 C8 C13 113.6(5) ?
C14 C15 H15A 109.5 ?
C14 C15 H15B 109.5 ?
H15A C15 H15B 109.5 ?
C14 C15 H15C 109.5 ?
H15A C15 H15C 109.5 ?
H15B C15 H15C 109.5 ?
C10 C14 C18 115.5(3) ?
C10 C14 C15 115.8(3) ?
C18 C14 C15 106.6(3) ?
C10 C14 C13 93.5(3) ?
C18 C14 C13 108.2(3) ?
C15 C14 C13 116.9(3) ?
C16 C13 C12 113.9(3) ?
C16 C13 C8 116.2(4) ?
C12 C13 C8 105.7(3) ?
C16 C13 C14 117.5(3) ?
C12 C13 C14 100.2(3) ?
C8 C13 C14 101.3(3) ?
C11 C12 C13 104.3(3) ?
C11 C12 H12A 110.9 ?
C13 C12 H12A 110.9 ?
C11 C12 H12B 110.9 ?
C13 C12 H12B 110.9 ?
H12A C12 H12B 108.9 ?
C9 C10 C14 102.4(3) ?
C9 C10 C11 107.3(3) ?
C14 C10 C11 103.0(3) ?
C9 C10 H10 114.3 ?
C14 C10 H10 114.3 ?
C11 C10 H10 114.3 ?
C10 C9 C8 105.8(4) y
C10 C9 H9A 110.6 ?
C8 C9 H9A 110.6 ?
C10 C9 H9B 110.6 ?
C8 C9 H9B 110.6 ?
H9A C9 H9B 108.7 ?
C8 C17 H17A 109.5 ?
C8 C17 H17B 109.5 ?
H17A C17 H17B 109.5 ?
C8 C17 H17C 109.5 ?
H17A C17 H17C 109.5 ?
H17B C17 H17C 109.5 ?
C12 C11 C10 102.8(3) y
C12 C11 H11A 111.2 ?
C10 C11 H11A 111.2 ?
C12 C11 H11B 111.2 ?
C10 C11 H11B 111.2 ?
H11A C11 H11B 109.1 ?
C13 C16 H16A 109.5 ?
C13 C16 H16B 109.5 ?
H16A C16 H16B 109.5 ?
C13 C16 H16C 109.5 ?
H16A C16 H16C 109.5 ?
H16B C16 H16C 109.5 ?
C7 O1 C8 117.3(3) y

loop_
_geom_bond_atom_site_label_1
_geom_bond_atom_site_label_2
_geom_bond_distance
_geom_bond_publ_flag
Br1 C18 1.978(3) y
C1 C2 1.342(6) ?
C1 C6 1.350(7) ?
C1 C7 1.491(6) ?
C2 C3 1.366(6) ?
C2 H2 0.9300 ?
C3 C4 1.346(7) ?
C3 H3 0.9300 ?
C4 C5 1.362(8) ?
C4 H4 0.9300 ?
C6 C5 1.394(8) ?
C6 H6 0.9300 ?
C7 O1 1.373(6) ?
C7 H7A 0.9700 ?
C7 H7B 0.9700 ?
C18 C14 1.526(5) ?
C18 H18A 0.9700 ?
C18 H18B 0.9700 ?
C5 H5 0.9300 ?
C8 O1 1.457(4) ?
C8 C9 1.521(8) ?
C8 C17 1.547(6) ?
C8 C13 1.579(6) ?
C15 C14 1.533(4) ?
C15 H15A 0.9600 ?
C15 H15B 0.9600 ?
C15 H15C 0.9600 ?
C14 C10 1.519(5) ?
C14 C13 1.591(5) ?
C13 C16 1.506(6) ?
C13 C12 1.552(5) ?
C12 C11 1.539(5) ?
C12 H12A 0.9700 ?
C12 H12B 0.9700 ?
C10 C9 1.515(6) ?
C10 C11 1.546(5) ?
C10 H10 0.9800 ?
C9 H9A 0.9700 ?
C9 H9B 0.9700 ?
C17 H17A 0.9600 ?
C17 H17B 0.9600 ?
C17 H17C 0.9600 ?
C11 H11A 0.9700 ?
C11 H11B 0.9700 ?
C16 H16A 0.9600 ?
C16 H16B 0.9600 ?
C16 H16C 0.9600 ?

loop_
_geom_torsion_atom_site_label_1
_geom_torsion_atom_site_label_2
_geom_torsion_atom_site_label_3
_geom_torsion_atom_site_label_4
_geom_torsion
C6 C1 C2 C3 -2.4(8)
C7 C1 C2 C3 -178.8(5)
C1 C2 C3 C4 0.7(9)
C2 C3 C4 C5 2.0(9)
C2 C1 C6 C5 1.5(9)
C7 C1 C6 C5 177.9(5)
C2 C1 C7 O1 -116.7(6)
C6 C1 C7 O1 67.0(8)
C3 C4 C5 C6 -2.9(10)
C1 C6 C5 C4 1.2(10)
Br1 C18 C14 C10 -60.3(3)
Br1 C18 C14 C15 70.0(3)
Br1 C18 C14 C13 -163.4(2)
O1 C8 C13 C16 79.7(4)
C9 C8 C13 C16 -160.7(3)
C17 C8 C13 C16 -35.8(4)
O1 C8 C13 C12 -47.7(4)
C9 C8 C13 C12 71.9(3)
C17 C8 C13 C12 -163.2(3)
O1 C8 C13 C14 -151.8(3)
C9 C8 C13 C14 -32.2(3)
C17 C8 C13 C14 92.7(4)
C10 C14 C13 C16 -178.9(3)
C18 C14 C13 C16 -60.6(4)
C15 C14 C13 C16 59.7(5)
C10 C14 C13 C12 -55.0(3)
C18 C14 C13 C12 63.3(3)
C15 C14 C13 C12 -176.4(3)
C10 C14 C13 C8 53.4(3)
C18 C14 C13 C8 171.7(3)
C15 C14 C13 C8 -67.9(4)
C16 C13 C12 C11 161.3(3)
C8 C13 C12 C11 -69.9(4)
C14 C13 C12 C11 35.0(3)
C18 C14 C10 C9 -167.5(3)
C15 C14 C10 C9 66.8(4)
C13 C14 C10 C9 -55.4(3)
C18 C14 C10 C11 -56.2(4)
C15 C14 C10 C11 178.1(3)
C13 C14 C10 C11 55.9(3)
C14 C10 C9 C8 38.0(4)
C11 C10 C9 C8 -70.0(4)
O1 C8 C9 C10 108.8(4)
C17 C8 C9 C10 -125.9(4)
C13 C8 C9 C10 -2.2(4)
C13 C12 C11 C10 -0.7(3)
C9 C10 C11 C12 71.6(4)
C14 C10 C11 C12 -36.1(3)
C1 C7 O1 C8 -168.4(5)
C9 C8 O1 C7 72.2(5)
C17 C8 O1 C7 -57.5(7)
C13 C8 O1 C7 -177.6(5)

loop_
_cod_related_entry_id
_cod_related_entry_database
_cod_related_entry_code
1 ChemSpider 21178816
